data_7134226
loop_
_publ_author_name
'Huang, Xuelian'
'Yang, Gaosheng'
'Chai, Zhuo'

_publ_section_title
;
 Diastereoselective synthesis of benzazocines by Zn(OTf)2-catalyzed (4+4)
 cyclocondensation of multisubstituted donor--acceptor cyclopropanes with
 anthranils
;
_journal_name_full 'Chemical Communications'
_journal_paper_doi 10.1039/D4CC06690A
_journal_year 2025
_chemical_formula_moiety '0.061(C28 H25 N O4)'
_chemical_formula_sum 'C1.697 H1.515 N0.061 O0.242'
_chemical_formula_weight 26.637
_space_group_crystal_system triclinic
_space_group_IT_number 2
_space_group_name_Hall '-P 1'
_space_group_name_H-M_alt 'P -1'
_symmetry_Int_Tables_number 2
_atom_sites_solution_primary iterative
_audit_creation_date 2023-03-25
_audit_creation_method
;
Olex2 1.5
(compiled 2023.03.06 svn.rbb2c1857 for OlexSys, GUI svn.r6748)
;
_audit_update_record
;
2023-11-23 deposited with the CCDC.	2025-02-02 downloaded from the CCDC.
;
_cell_angle_alpha 97.664(5)
_cell_angle_beta 97.936(5)
_cell_angle_gamma 110.262(4)
_cell_formula_units_Z 33
_cell_length_a 9.838(4)
_cell_length_b 11.101(4)
_cell_length_c 11.425(4)
_cell_measurement_reflns_used 2917
_cell_measurement_temperature 293.15
_cell_measurement_theta_max 26.02
_cell_measurement_theta_min 2.25
_cell_volume 1137.1(7)
_computing_cell_refinement 'SAINT v8.37A (Bruker, 2015)'
_computing_data_reduction 'SAINT v8.37A (Bruker, 2015)'
_computing_molecular_graphics 'Olex2 1.5 (Dolomanov et al., 2009)'
_computing_publication_material 'Olex2 1.5 (Dolomanov et al., 2009)'
_computing_structure_refinement 'olex2.refine 1.5 (Bourhis et al., 2015)'
_computing_structure_solution 'olex2.solve 1.5 (Bourhis et al., 2015)'
_diffrn_ambient_temperature 293.15
_diffrn_detector 'Bruker APEX2 area detector'
_diffrn_detector_area_resol_mean 7.9
_diffrn_detector_type 'CCD area detector'
_diffrn_measured_fraction_theta_full 0.9913
_diffrn_measured_fraction_theta_max 0.9546
_diffrn_measurement_device 'three-circle diffractometer'
_diffrn_measurement_device_type 'Bruker APEX-II CCD'
_diffrn_measurement_method '\f and \w scans'
_diffrn_radiation_monochromator 'mirror optics'
_diffrn_radiation_probe x-ray
_diffrn_radiation_type 'Mo K\a'
_diffrn_radiation_wavelength 0.71073
_diffrn_reflns_av_R_equivalents 0.0275
_diffrn_reflns_av_unetI/netI 0.0515
_diffrn_reflns_Laue_measured_fraction_full 0.9913
_diffrn_reflns_Laue_measured_fraction_max 0.9546
_diffrn_reflns_limit_h_max 10
_diffrn_reflns_limit_h_min -12
_diffrn_reflns_limit_k_max 14
_diffrn_reflns_limit_k_min -14
_diffrn_reflns_limit_l_max 14
_diffrn_reflns_limit_l_min -14
_diffrn_reflns_number 9787
_diffrn_reflns_point_group_measured_fraction_full 0.9913
_diffrn_reflns_point_group_measured_fraction_max 0.9546
_diffrn_reflns_theta_full 25.2417
_diffrn_reflns_theta_max 27.48
_diffrn_reflns_theta_min 1.83
_diffrn_source 'microfocus sealed X-ray tube'
_diffrn_source_current 30.0
_diffrn_source_power 1.5
_diffrn_source_type 'Incoatec I\ms'
_diffrn_source_voltage 50.0
_diffrn_standards_number 0
_exptl_absorpt_coefficient_mu 0.086
_exptl_absorpt_correction_T_max 0.7456
_exptl_absorpt_correction_T_min 0.6314
_exptl_absorpt_correction_type none
_exptl_absorpt_process_details
;
SADABS-2016/2 (Bruker,2016/2) was used for absorption correction.
wR2(int) was 0.0697 before and 0.0423 after correction.
The Ratio of minimum to maximum transmission is 0.8468.
The \l/2 correction factor is Not present.
;
_exptl_crystal_density_diffrn 1.284
_exptl_crystal_description block
_exptl_crystal_F_000 464.299
_exptl_crystal_size_max 0.21
_exptl_crystal_size_mid 0.2
_exptl_crystal_size_min 0.19
_refine_diff_density_max 0.2834
_refine_diff_density_min -0.3145
_refine_diff_density_rms 0.0632
_refine_ls_d_res_high 0.7701
_refine_ls_d_res_low 11.0983
_refine_ls_goodness_of_fit_ref 1.0833
_refine_ls_hydrogen_treatment constr
_refine_ls_matrix_type full
_refine_ls_number_constraints 46
_refine_ls_number_parameters 299
_refine_ls_number_reflns 4981
_refine_ls_number_restraints 0
_refine_ls_restrained_S_all 1.0833
_refine_ls_R_factor_all 0.0928
_refine_ls_R_factor_gt 0.0552
_refine_ls_shift/su_max 0.0004
_refine_ls_shift/su_mean 0.0001
_refine_ls_structure_factor_coef Fsqd
_refine_ls_weighting_details 'w=1/[\s^2^(Fo^2^)+(0.0714P)^2^+0.0269P] where P=(Fo^2^+2Fc^2^)/3'
_refine_ls_weighting_scheme calc
_refine_ls_wR_factor_gt 0.1383
_refine_ls_wR_factor_ref 0.1543
_reflns_Friedel_coverage 0.0
_reflns_limit_h_max 12
_reflns_limit_h_min -12
_reflns_limit_k_max 14
_reflns_limit_k_min -14
_reflns_limit_l_max 14
_reflns_limit_l_min 0
_reflns_number_gt 3074
_reflns_number_total 4981
_reflns_threshold_expression I>=2u(I)
_cod_data_source_file d4cc06690a2.cif
_cod_data_source_block 230322b_0m_a
_cod_original_cell_volume 1137.0(7)
_cod_database_code 7134226
_olex2_refinement_description
;
1. Fixed Uiso
 At 1.2 times of:
  All C(H) groups, All C(H,H) groups
 At 1.5 times of:
  All C(H,H,H) groups
2.a Ternary CH refined with riding coordinates:
 C9(H9), C7(H7), C12(H12), C11(H11)
2.b Secondary CH2 refined with riding coordinates:
 C10(H10a,H10b), C27(H27a,H27b)
2.c Aromatic/amide H refined with riding coordinates:
 C5(H5), C2(H2), C14(H14), C21(H21), C3(H3), C4(H4), C18(H18), C15(H15),
 C25(H25), C17(H17), C16(H16), C22(H22), C23(H23), C24(H24)
2.d Idealised Me refined as rotating group:
 C28(H28a,H28b,H28c)
;
_olex2_submission_special_instructions 'No special instructions were received'

loop_
_space_group_symop_id
_space_group_symop_operation_xyz
1 x,y,z
2 -x,-y,-z

loop_
_atom_site_label
_atom_site_type_symbol
_atom_site_fract_x
_atom_site_fract_y
_atom_site_fract_z
_atom_site_U_iso_or_equiv
_atom_site_adp_type
_atom_site_occupancy
_atom_site_refinement_flags_posn
O2 O 0.45045(14) 0.00934(12) 0.29322(11) 0.0477(4) Uani 1.000000 .
N1 N 0.66934(16) 0.30251(13) 0.20705(13) 0.0368(4) Uani 1.000000 .
O1 O 0.33732(16) 0.02332(14) 0.44415(13) 0.0625(4) Uani 1.000000 .
O4 O 0.56816(18) 0.27061(16) 0.61902(13) 0.0662(5) Uani 1.000000 .
O3 O 0.40239(19) 0.34762(19) 0.53565(16) 0.0831(6) Uani 1.000000 .
C6 C 0.5339(2) 0.25346(18) 0.12446(16) 0.0388(4) Uani 1.000000 .
C8 C 0.67768(19) 0.19991(17) 0.27544(15) 0.0362(4) Uani 1.000000 .
C9 C 0.66793(19) 0.25645(17) 0.40301(16) 0.0387(4) Uani 1.000000 .
H9 H 0.71458(19) 0.22047(17) 0.46347(16) 0.0464(5) Uiso 1.000000 R
C20 C 0.8204(2) 0.17494(18) 0.27333(16) 0.0401(4) Uani 1.000000 .
C1 C 0.4575(2) 0.12255(18) 0.12113(16) 0.0398(5) Uani 1.000000 .
C7 C 0.5408(2) 0.07467(17) 0.21241(16) 0.0402(5) Uani 1.000000 .
H7 H 0.5757(2) 0.01228(17) 0.16934(16) 0.0483(5) Uiso 1.000000 R
C12 C 0.5047(2) 0.22605(18) 0.40956(17) 0.0419(5) Uani 1.000000 .
H12 H 0.4620(2) 0.26018(18) 0.34519(17) 0.0503(6) Uiso 1.000000 R
C11 C 0.7147(2) 0.43061(17) 0.28879(17) 0.0414(5) Uani 1.000000 .
H11 H 0.6285(2) 0.45573(17) 0.28758(17) 0.0497(6) Uiso 1.000000 R
C13 C 0.4226(2) 0.08005(19) 0.38588(17) 0.0445(5) Uani 1.000000 .
C19 C 0.8369(2) 0.53889(18) 0.25449(19) 0.0454(5) Uani 1.000000 .
C10 C 0.7563(2) 0.40174(18) 0.41364(17) 0.0465(5) Uani 1.000000 .
H10a H 0.7297(2) 0.45390(18) 0.47495(17) 0.0558(6) Uiso 1.000000 R
H10b H 0.8615(2) 0.42050(18) 0.43408(17) 0.0558(6) Uiso 1.000000 R
C5 C 0.4766(2) 0.3222(2) 0.05164(19) 0.0513(5) Uani 1.000000 .
H5 H 0.5271(2) 0.4109(2) 0.05481(19) 0.0615(6) Uiso 1.000000 R
C2 C 0.3223(2) 0.0558(2) 0.04311(18) 0.0514(5) Uani 1.000000 .
H2 H 0.2710(2) -0.0326(2) 0.04080(18) 0.0616(6) Uiso 1.000000 R
C26 C 0.4824(2) 0.2883(2) 0.5272(2) 0.0521(5) Uani 1.000000 .
C14 C 0.8656(2) 0.5305(2) 0.1392(2) 0.0527(5) Uani 1.000000 .
H14 H 0.8102(2) 0.4559(2) 0.0811(2) 0.0633(7) Uiso 1.000000 R
C21 C 0.9173(2) 0.2290(2) 0.2015(2) 0.0619(6) Uani 1.000000 .
H21 H 0.8983(2) 0.2864(2) 0.1553(2) 0.0743(8) Uiso 1.000000 R
C3 C 0.2647(2) 0.1224(3) -0.03104(19) 0.0607(6) Uani 1.000000 .
H3 H 0.1746(2) 0.0786(3) -0.08418(19) 0.0728(7) Uiso 1.000000 R
C4 C 0.3411(2) 0.2538(3) -0.0262(2) 0.0600(6) Uani 1.000000 .
H4 H 0.3010(2) 0.2977(3) -0.0762(2) 0.0720(7) Uiso 1.000000 R
C18 C 0.9219(3) 0.6514(2) 0.3393(2) 0.0661(7) Uani 1.000000 .
H18 H 0.9034(3) 0.6598(2) 0.4171(2) 0.0793(8) Uiso 1.000000 R
C15 C 0.9758(3) 0.6321(2) 0.1092(2) 0.0699(7) Uani 1.000000 .
H15 H 0.9929(3) 0.6260(2) 0.0310(2) 0.0838(8) Uiso 1.000000 R
C25 C 0.8535(3) 0.0915(3) 0.3425(2) 0.0729(7) Uani 1.000000 .
H25 H 0.7894(3) 0.0523(3) 0.3910(2) 0.0875(9) Uiso 1.000000 R
C17 C 1.0336(3) 0.7512(2) 0.3095(3) 0.0833(8) Uani 1.000000 .
H17 H 1.0913(3) 0.8252(2) 0.3675(3) 0.0999(10) Uiso 1.000000 R
C16 C 1.0593(3) 0.7411(2) 0.1949(3) 0.0822(8) Uani 1.000000 .
H16 H 1.1339(3) 0.8087(2) 0.1749(3) 0.0987(10) Uiso 1.000000 R
C22 C 1.0421(3) 0.1999(3) 0.1968(3) 0.0830(8) Uani 1.000000 .
H22 H 1.1042(3) 0.2352(3) 0.1455(3) 0.0996(10) Uiso 1.000000 R
C27 C 0.5672(4) 0.3301(3) 0.7405(2) 0.0891(9) Uani 1.000000 .
H27a H 0.4712(4) 0.3350(3) 0.7436(2) 0.1069(11) Uiso 1.000000 R
H27b H 0.5852(4) 0.2766(3) 0.7968(2) 0.1069(11) Uiso 1.000000 R
C23 C 1.0746(3) 0.1200(3) 0.2667(3) 0.0878(9) Uani 1.000000 .
H23 H 1.1600(3) 0.1021(3) 0.2649(3) 0.1054(11) Uiso 1.000000 R
C24 C 0.9813(4) 0.0662(3) 0.3397(2) 0.0947(10) Uani 1.000000 .
H24 H 1.0037(4) 0.0120(3) 0.3882(2) 0.1137(12) Uiso 1.000000 R
C28 C 0.6826(4) 0.4626(3) 0.7749(3) 0.1100(11) Uani 1.000000 .
H28a H 0.6591(14) 0.5177(7) 0.7240(15) 0.1651(16) Uiso 1.000000 GR
H28b H 0.6875(19) 0.4984(10) 0.8574(7) 0.1651(16) Uiso 1.000000 GR
H28c H 0.7764(6) 0.4581(4) 0.766(2) 0.1651(16) Uiso 1.000000 GR

loop_
_atom_site_aniso_label
_atom_site_aniso_U_11
_atom_site_aniso_U_22
_atom_site_aniso_U_33
_atom_site_aniso_U_12
_atom_site_aniso_U_13
_atom_site_aniso_U_23
O2 0.0526(8) 0.0373(7) 0.0457(8) 0.0039(6) 0.0162(7) 0.0107(6)
N1 0.0361(8) 0.0334(8) 0.0393(9) 0.0095(7) 0.0083(7) 0.0098(7)
O1 0.0560(9) 0.0628(10) 0.0600(10) 0.0031(8) 0.0275(8) 0.0183(8)
O4 0.0872(12) 0.0771(11) 0.0430(8) 0.0390(9) 0.0228(8) 0.0076(8)
O3 0.0791(12) 0.1060(14) 0.0825(12) 0.0554(11) 0.0318(10) 0.0061(10)
C6 0.0361(10) 0.0454(11) 0.0373(10) 0.0159(9) 0.0125(8) 0.0090(8)
C8 0.0390(10) 0.0340(10) 0.0367(10) 0.0123(8) 0.0122(8) 0.0093(8)
C9 0.0364(10) 0.0399(10) 0.0382(10) 0.0110(8) 0.0102(8) 0.0082(8)
C20 0.0396(10) 0.0433(11) 0.0373(10) 0.0169(9) 0.0070(8) 0.0038(8)
C1 0.0383(10) 0.0449(11) 0.0336(10) 0.0120(9) 0.0120(8) 0.0036(8)
C7 0.0438(11) 0.0365(10) 0.0381(10) 0.0090(9) 0.0160(9) 0.0073(8)
C12 0.0402(11) 0.0440(11) 0.0420(11) 0.0126(9) 0.0148(9) 0.0108(9)
C11 0.0395(11) 0.0329(10) 0.0492(11) 0.0109(8) 0.0102(9) 0.0052(8)
C13 0.0391(11) 0.0480(12) 0.0425(11) 0.0087(9) 0.0109(9) 0.0136(9)
C19 0.0420(11) 0.0313(10) 0.0618(13) 0.0099(9) 0.0130(10) 0.0126(9)
C10 0.0447(12) 0.0416(11) 0.0456(11) 0.0073(9) 0.0128(9) 0.0028(9)
C5 0.0497(13) 0.0545(13) 0.0544(13) 0.0224(11) 0.0119(10) 0.0167(10)
C2 0.0437(12) 0.0547(13) 0.0438(12) 0.0068(10) 0.0091(10) 0.0010(10)
C26 0.0493(13) 0.0516(13) 0.0561(14) 0.0152(11) 0.0222(11) 0.0101(10)
C14 0.0507(13) 0.0426(12) 0.0651(14) 0.0127(10) 0.0167(11) 0.0184(10)
C21 0.0506(13) 0.0546(13) 0.0929(18) 0.0232(11) 0.0332(12) 0.0262(12)
C3 0.0445(13) 0.0827(18) 0.0454(13) 0.0203(13) 0.0002(10) -0.0009(12)
C4 0.0536(14) 0.0832(18) 0.0523(14) 0.0362(13) 0.0077(11) 0.0171(12)
C18 0.0706(16) 0.0390(13) 0.0758(17) 0.0046(12) 0.0167(13) 0.0092(11)
C15 0.0703(16) 0.0581(16) 0.0931(19) 0.0219(13) 0.0380(14) 0.0373(14)
C25 0.0955(19) 0.108(2) 0.0543(14) 0.0703(17) 0.0335(13) 0.0368(14)
C17 0.0774(18) 0.0417(14) 0.110(2) -0.0029(13) 0.0148(17) 0.0172(14)
C16 0.0658(17) 0.0471(15) 0.131(3) 0.0031(13) 0.0377(17) 0.0384(17)
C22 0.0520(15) 0.0735(18) 0.133(3) 0.0242(14) 0.0422(16) 0.0239(17)
C27 0.121(2) 0.101(2) 0.0479(15) 0.043(2) 0.0348(16) 0.0017(15)
C23 0.0563(16) 0.117(2) 0.096(2) 0.0519(17) 0.0020(15) -0.0018(19)
C24 0.128(2) 0.152(3) 0.0543(16) 0.111(2) 0.0154(17) 0.0268(17)
C28 0.118(3) 0.107(3) 0.092(2) 0.044(2) 0.015(2) -0.0245(19)

loop_
_atom_type_symbol
_atom_type_scat_dispersion_real
_atom_type_scat_dispersion_imag
_atom_type_scat_Cromer_Mann_a1
_atom_type_scat_Cromer_Mann_a2
_atom_type_scat_Cromer_Mann_a3
_atom_type_scat_Cromer_Mann_a4
_atom_type_scat_Cromer_Mann_b1
_atom_type_scat_Cromer_Mann_b2
_atom_type_scat_Cromer_Mann_b3
_atom_type_scat_Cromer_Mann_b4
_atom_type_scat_Cromer_Mann_c
_atom_type_scat_source
_atom_type_scat_dispersion_source
C 0.00347 0.00161 2.31000 1.02000 1.58860 0.86500 20.84390 10.20750 0.56870 51.65120 0.21560 'International Tables Volume C Table 6.1.1.4 (pp. 500-502)' 'Henke, Gullikson and Davis, At. Data and Nucl. Data Tables, 1993, 54, 2'
H 0.00000 0.00000 0.49300 0.32291 0.14019 0.04081 10.51090 26.12570 3.14236 57.79970 0.00304 'International Tables Volume C Table 6.1.1.4 (pp. 500-502)' 'Henke, Gullikson and Davis, At. Data and Nucl. Data Tables, 1993, 54, 2'
N 0.00653 0.00323 12.21260 3.13220 2.01250 1.16630 0.00570 9.89330 28.99750 0.58260 -11.52900 'International Tables Volume C Table 6.1.1.4 (pp. 500-502)' 'Henke, Gullikson and Davis, At. Data and Nucl. Data Tables, 1993, 54, 2'
O 0.01158 0.00611 3.04850 2.28680 1.54630 0.86700 13.27710 5.70110 0.32390 32.90890 0.25080 'International Tables Volume C Table 6.1.1.4 (pp. 500-502)' 'Henke, Gullikson and Davis, At. Data and Nucl. Data Tables, 1993, 54, 2'

loop_
_geom_angle_atom_site_label_1
_geom_angle_atom_site_label_2
_geom_angle_atom_site_label_3
_geom_angle
_geom_angle_site_symmetry_1
_geom_angle_site_symmetry_3
_geom_angle_publ_flag
C13 O2 C7 120.37(14) . . ?
C8 N1 C6 108.71(14) . . ?
C11 N1 C6 119.85(14) . . ?
C11 N1 C8 110.92(13) . . ?
C27 O4 C26 117.86(19) . . ?
C1 C6 N1 112.02(16) . . ?
C5 C6 N1 127.03(17) . . ?
C5 C6 C1 120.95(18) . . ?
C9 C8 N1 102.93(13) . . ?
C20 C8 N1 112.02(14) . . ?
C20 C8 C9 112.18(15) . . ?
C7 C8 N1 105.22(14) . . ?
C7 C8 C9 113.45(13) . . ?
C7 C8 C20 110.62(14) . . ?
H9 C9 C8 110.82(9) . . ?
C12 C9 C8 109.08(14) . . ?
C12 C9 H9 110.82(10) . . ?
C10 C9 C8 101.68(13) . . ?
C10 C9 H9 110.82(10) . . ?
C10 C9 C12 113.27(15) . . ?
C21 C20 C8 122.45(17) . . ?
C25 C20 C8 119.82(17) . . ?
C25 C20 C21 117.69(19) . . ?
C7 C1 C6 109.85(16) . . ?
C2 C1 C6 120.57(18) . . ?
C2 C1 C7 129.56(17) . . ?
C8 C7 O2 114.93(14) . . ?
C1 C7 O2 112.93(14) . . ?
C1 C7 C8 103.61(14) . . ?
H7 C7 O2 108.37(9) . . ?
H7 C7 C8 108.37(9) . . ?
H7 C7 C1 108.37(9) . . ?
H12 C12 C9 107.70(10) . . ?
C13 C12 C9 109.69(15) . . ?
C13 C12 H12 107.70(10) . . ?
C26 C12 C9 113.74(16) . . ?
C26 C12 H12 107.70(12) . . ?
C26 C12 C13 110.09(15) . . ?
H11 C11 N1 108.42(9) . . ?
C19 C11 N1 113.57(15) . . ?
C19 C11 H11 108.42(10) . . ?
C10 C11 N1 103.67(14) . . ?
C10 C11 H11 108.42(11) . . ?
C10 C11 C19 114.09(16) . . ?
O1 C13 O2 118.59(18) . . ?
C12 C13 O2 116.52(15) . . ?
C12 C13 O1 124.88(19) . . ?
C14 C19 C11 121.82(18) . . ?
C18 C19 C11 119.99(19) . . ?
C18 C19 C14 118.18(19) . . ?
C11 C10 C9 104.87(15) . . ?
H10a C10 C9 110.77(10) . . ?
H10a C10 C11 110.77(11) . . ?
H10b C10 C9 110.77(10) . . ?
H10b C10 C11 110.77(10) . . ?
H10b C10 H10a 108.8 . . ?
H5 C5 C6 121.12(12) . . ?
C4 C5 C6 117.8(2) . . ?
C4 C5 H5 121.12(13) . . ?
H2 C2 C1 120.42(12) . . ?
C3 C2 C1 119.2(2) . . ?
C3 C2 H2 120.42(13) . . ?
O3 C26 O4 125.6(2) . . ?
C12 C26 O4 109.93(18) . . ?
C12 C26 O3 124.5(2) . . ?
H14 C14 C19 119.59(11) . . ?
C15 C14 C19 120.8(2) . . ?
C15 C14 H14 119.59(15) . . ?
H21 C21 C20 119.31(12) . . ?
C22 C21 C20 121.4(2) . . ?
C22 C21 H21 119.31(16) . . ?
H3 C3 C2 120.03(13) . . ?
C4 C3 C2 119.9(2) . . ?
C4 C3 H3 120.03(13) . . ?
C3 C4 C5 121.6(2) . . ?
H4 C4 C5 119.19(13) . . ?
H4 C4 C3 119.19(13) . . ?
H18 C18 C19 119.64(13) . . ?
C17 C18 C19 120.7(2) . . ?
C17 C18 H18 119.64(17) . . ?
H15 C15 C14 120.07(15) . . ?
C16 C15 C14 119.9(2) . . ?
C16 C15 H15 120.07(15) . . ?
H25 C25 C20 119.79(13) . . ?
C24 C25 C20 120.4(2) . . ?
C24 C25 H25 119.79(16) . . ?
H17 C17 C18 119.98(17) . . ?
C16 C17 C18 120.0(2) . . ?
C16 C17 H17 119.98(15) . . ?
C17 C16 C15 120.4(2) . . ?
H16 C16 C15 119.81(15) . . ?
H16 C16 C17 119.81(15) . . ?
H22 C22 C21 119.86(16) . . ?
C23 C22 C21 120.3(3) . . ?
C23 C22 H22 119.86(16) . . ?
H27a C27 O4 109.72(14) . . ?
H27b C27 O4 109.72(14) . . ?
H27b C27 H27a 108.2 . . ?
C28 C27 O4 109.8(2) . . ?
C28 C27 H27a 109.72(17) . . ?
C28 C27 H27b 109.72(18) . . ?
H23 C23 C22 120.23(16) . . ?
C24 C23 C22 119.5(2) . . ?
C24 C23 H23 120.23(16) . . ?
C23 C24 C25 120.7(2) . . ?
H24 C24 C25 119.67(16) . . ?
H24 C24 C23 119.67(16) . . ?
H28a C28 C27 109.5 . . ?
H28b C28 C27 109.5 . . ?
H28b C28 H28a 109.5 . . ?
H28c C28 C27 109.5 . . ?
H28c C28 H28a 109.5 . . ?
H28c C28 H28b 109.5 . . ?

loop_
_geom_bond_atom_site_label_1
_geom_bond_atom_site_label_2
_geom_bond_distance
_geom_bond_site_symmetry_2
_geom_bond_publ_flag
O2 C7 1.458(2) . ?
O2 C13 1.349(2) . ?
N1 C6 1.405(2) . ?
N1 C8 1.483(2) . ?
N1 C11 1.478(2) . ?
O1 C13 1.202(2) . ?
O4 C26 1.333(3) . ?
O4 C27 1.458(3) . ?
O3 C26 1.193(3) . ?
C6 C1 1.378(3) . ?
C6 C5 1.389(3) . ?
C8 C9 1.537(2) . ?
C8 C20 1.525(3) . ?
C8 C7 1.560(2) . ?
C9 H9 0.9800 . ?
C9 C12 1.537(2) . ?
C9 C10 1.523(2) . ?
C20 C21 1.376(3) . ?
C20 C25 1.386(3) . ?
C1 C7 1.501(3) . ?
C1 C2 1.388(3) . ?
C7 H7 0.9800 . ?
C12 H12 0.9800 . ?
C12 C13 1.506(3) . ?
C12 C26 1.508(3) . ?
C11 H11 0.9800 . ?
C11 C19 1.516(3) . ?
C11 C10 1.535(3) . ?
C19 C14 1.382(3) . ?
C19 C18 1.389(3) . ?
C10 H10a 0.9700 . ?
C10 H10b 0.9700 . ?
C5 H5 0.9300 . ?
C5 C4 1.392(3) . ?
C2 H2 0.9300 . ?
C2 C3 1.382(3) . ?
C14 H14 0.9300 . ?
C14 C15 1.387(3) . ?
C21 H21 0.9300 . ?
C21 C22 1.379(3) . ?
C3 H3 0.9300 . ?
C3 C4 1.379(3) . ?
C4 H4 0.9300 . ?
C18 H18 0.9300 . ?
C18 C17 1.383(3) . ?
C15 H15 0.9300 . ?
C15 C16 1.367(4) . ?
C25 H25 0.9300 . ?
C25 C24 1.383(4) . ?
C17 H17 0.9300 . ?
C17 C16 1.365(4) . ?
C16 H16 0.9300 . ?
C22 H22 0.9300 . ?
C22 C23 1.357(4) . ?
C27 H27a 0.9700 . ?
C27 H27b 0.9700 . ?
C27 C28 1.474(4) . ?
C23 H23 0.9300 . ?
C23 C24 1.364(4) . ?
C24 H24 0.9300 . ?
C28 H28a 0.9600 . ?
C28 H28b 0.9600 . ?
C28 H28c 0.9600 . ?

loop_
_geom_torsion_atom_site_label_1
_geom_torsion_atom_site_label_2
_geom_torsion_atom_site_label_3
_geom_torsion_atom_site_label_4
_geom_torsion
_geom_torsion_site_symmetry_1
_geom_torsion_site_symmetry_2
_geom_torsion_site_symmetry_3
_geom_torsion_site_symmetry_4
_geom_torsion_publ_flag
O2 C7 C8 N1 -129.62(15) . . . . ?
O2 C7 C8 C9 -17.86(17) . . . . ?
O2 C7 C8 C20 109.22(15) . . . . ?
O2 C7 C1 C6 127.15(15) . . . . ?
O2 C7 C1 C2 -51.1(2) . . . . ?
O2 C13 C12 C9 -44.41(17) . . . . ?
O2 C13 C12 C26 -170.30(18) . . . . ?
N1 C6 C1 C7 2.79(16) . . . . ?
N1 C6 C1 C2 -178.75(15) . . . . ?
N1 C6 C5 C4 178.6(2) . . . . ?
N1 C8 C9 C12 82.87(14) . . . . ?
N1 C8 C9 C10 -37.02(14) . . . . ?
N1 C8 C20 C21 -8.6(2) . . . . ?
N1 C8 C20 C25 173.63(17) . . . . ?
N1 C8 C7 C1 -5.94(14) . . . . ?
N1 C11 C19 C14 21.06(19) . . . . ?
N1 C11 C19 C18 -160.18(17) . . . . ?
N1 C11 C10 C9 -25.32(14) . . . . ?
O1 C13 C12 C9 134.4(2) . . . . ?
O1 C13 C12 C26 8.5(2) . . . . ?
O4 C26 C12 C9 -45.79(18) . . . . ?
O4 C26 C12 C13 77.77(17) . . . . ?
O3 C26 C12 C9 132.3(2) . . . . ?
O3 C26 C12 C13 -104.1(2) . . . . ?
C6 C1 C7 C8 2.17(15) . . . . ?
C6 C1 C2 C3 -0.2(2) . . . . ?
C6 C5 C4 C3 0.5(2) . . . . ?
C8 C9 C12 C13 61.88(15) . . . . ?
C8 C9 C12 C26 -174.35(15) . . . . ?
C8 C9 C10 C11 38.77(15) . . . . ?
C8 C20 C21 C22 -176.8(2) . . . . ?
C8 C20 C25 C24 178.8(2) . . . . ?
C8 C7 C1 C2 -176.11(14) . . . . ?
C9 C10 C11 C19 -149.34(14) . . . . ?
C20 C21 C22 C23 -2.3(3) . . . . ?
C20 C25 C24 C23 -1.8(3) . . . . ?
C1 C2 C3 C4 -0.5(2) . . . . ?
C11 C19 C14 C15 178.6(2) . . . . ?
C11 C19 C18 C17 -179.9(2) . . . . ?
C19 C14 C15 C16 1.1(3) . . . . ?
C19 C18 C17 C16 1.5(3) . . . . ?
C5 C4 C3 C2 0.4(2) . . . . ?
C14 C15 C16 C17 -0.8(3) . . . . ?
C21 C22 C23 C24 1.5(3) . . . . ?
C18 C17 C16 C15 -0.5(3) . . . . ?
C25 C24 C23 C22 0.5(4) . . . . ?
